data_4301724
loop_
_publ_author_name
'Xiao-Yan Tang'
'Rong-Xin Yuan'
'Zhi-Gang Ren'
'Hong-Xi Li'
'Yong Zhang'
'Jian-Ping Lang'

_publ_contact_author_address
;         
College of Chemistry, Chemical Engineering and Materials Science 
Suzhou University, Suzhou 215123, Jiangsu, 
P. R. China
;
_publ_contact_author_email jplang@suda.edu.cn
_publ_contact_author_fax 86-512-65880089
_publ_contact_author_name 'Jian-Ping Lang'
_publ_contact_author_phone 86-512-65882865
_publ_section_title
;
Interactions of a Cationic Mercury(II) Thiolate Complex
[Hg(Tab)2](PF6)2 with N-Donor Ligands
;
_journal_name_full 'Inorganic Chemistry'
_journal_page_first 2639
_journal_page_last 2651
_journal_paper_doi 10.1021/ic8021744
_journal_volume 48
_journal_year 2009
_chemical_formula_moiety 'C24 H42 Hg N4 S2, 2(F6 P)'
_chemical_formula_sum 'C24 H42 F12 Hg N4 P2 S2'
_chemical_formula_weight 941.29
_chemical_name_systematic
; 
 ? 
;
_space_group_IT_number 2
_symmetry_cell_setting triclinic
_symmetry_space_group_name_Hall '-P 1'
_symmetry_space_group_name_H-M 'P -1'
_atom_sites_solution_hydrogens geom
_atom_sites_solution_primary direct
_atom_sites_solution_secondary difmap
_cell_angle_alpha 67.95(3)
_cell_angle_beta 89.05(3)
_cell_angle_gamma 82.53(3)
_cell_formula_units_Z 2
_cell_length_a 8.3238(17)
_cell_length_b 14.768(3)
_cell_length_c 15.609(3)
_cell_measurement_reflns_used 6158
_cell_measurement_temperature 291(2)
_cell_measurement_theta_max 25.3491
_cell_measurement_theta_min 3.0043
_cell_volume 1762.2(7)
_computing_cell_refinement 'CrystalClear, Ver. 1.30 (Rigaku/MSC, 2001)'
_computing_data_collection 'CrystalClear, Ver. 1.30 (Rigaku/MSC, 2001)'
_computing_data_reduction 'CrystalStructure, Ver. 3.60 (Rigaku/MSC, 2004)'
_computing_molecular_graphics 'SHELXL-97 (Sheldrick, 1997)'
_computing_publication_material 'SHELXL-97 (Sheldrick, 1997)'
_computing_structure_refinement 'SHELXL-97 (Sheldrick, 1997)'
_computing_structure_solution 'SHELXS-97 (Sheldrick, 1990)'
_diffrn_ambient_temperature 291(2)
_diffrn_measured_fraction_theta_full 0.993
_diffrn_measured_fraction_theta_max 0.993
_diffrn_measurement_device_type 'Rigaku Mercury'
_diffrn_measurement_method \w
_diffrn_radiation_monochromator graphite
_diffrn_radiation_source 'fine-focus sealed tube'
_diffrn_radiation_type MoK\a
_diffrn_radiation_wavelength 0.71073
_diffrn_reflns_av_R_equivalents 0.0400
_diffrn_reflns_av_sigmaI/netI 0.0477
_diffrn_reflns_limit_h_max 10
_diffrn_reflns_limit_h_min -9
_diffrn_reflns_limit_k_max 17
_diffrn_reflns_limit_k_min -16
_diffrn_reflns_limit_l_max 18
_diffrn_reflns_limit_l_min -18
_diffrn_reflns_number 17002
_diffrn_reflns_theta_full 25.35
_diffrn_reflns_theta_max 25.35
_diffrn_reflns_theta_min 3.00
_diffrn_standards_decay_% 0
_diffrn_standards_interval_count 0
_diffrn_standards_interval_time 0
_diffrn_standards_number 0
_exptl_absorpt_coefficient_mu 4.663
_exptl_absorpt_correction_T_max 0.4725
_exptl_absorpt_correction_T_min 0.1771
_exptl_absorpt_correction_type multi-scan
_exptl_absorpt_process_details 'Jacobson, R. (1998) Private communication to Rigaku Corp.'
_exptl_crystal_colour colorless
_exptl_crystal_density_diffrn 1.774
_exptl_crystal_density_method 'not measured'
_exptl_crystal_description needle
_exptl_crystal_F_000 928
_exptl_crystal_size_max 0.40
_exptl_crystal_size_mid 0.40
_exptl_crystal_size_min 0.16
_refine_diff_density_max 1.555
_refine_diff_density_min -1.984
_refine_diff_density_rms 0.140
_refine_ls_extinction_method none
_refine_ls_goodness_of_fit_ref 1.065
_refine_ls_hydrogen_treatment constr
_refine_ls_matrix_type full
_refine_ls_number_parameters 344
_refine_ls_number_reflns 6396
_refine_ls_number_restraints 0
_refine_ls_restrained_S_all 1.065
_refine_ls_R_factor_all 0.0597
_refine_ls_R_factor_gt 0.0522
_refine_ls_shift/su_max 0.000
_refine_ls_shift/su_mean 0.000
_refine_ls_structure_factor_coef Fsqd
_refine_ls_weighting_details 'calc w=1/[\s^2^(Fo^2^)+(0.0773P)^2^+1.8453P] where P=(Fo^2^+2Fc^2^)/3'
_refine_ls_weighting_scheme calc
_refine_ls_wR_factor_gt 0.1275
_refine_ls_wR_factor_ref 0.1336
_reflns_number_gt 5700
_reflns_number_total 6396
_reflns_threshold_expression >2sigma(I)
_cod_data_source_file ic8021744_si_002_08.cif
_cod_data_source_block 9
_cod_depositor_comments
;
The following automatic conversions were performed:
'_symmetry_cell_setting' value 'Triclinic' changed to 'triclinic'
according to '/home/saulius/struct/CIF-dictionaries/cif_core.dic'
dictionary named 'cif_core.dic' version 2.4.1 from 2010-06-29.

Automatic conversion script
Id: cif_fix_enum 1527 2010-12-29 10:47:43Z saulius 
;
_cod_database_code 4301724

loop_
_symmetry_equiv_pos_as_xyz
'x, y, z'
'-x, -y, -z'

loop_
_atom_site_label
_atom_site_type_symbol
_atom_site_fract_x
_atom_site_fract_y
_atom_site_fract_z
_atom_site_U_iso_or_equiv
_atom_site_adp_type
_atom_site_occupancy
_atom_site_symmetry_multiplicity
_atom_site_calc_flag
_atom_site_refinement_flags
_atom_site_disorder_assembly
_atom_site_disorder_group
Hg1 Hg 0.83912(3) 0.547951(18) 0.209515(17) 0.04580(13) Uani 1 1 d . . .
S1 S 0.6802(2) 0.50361(14) 0.10902(14) 0.0534(5) Uani 1 1 d . . .
S2 S 0.8980(2) 0.55313(16) 0.35716(14) 0.0552(5) Uani 1 1 d . . .
N1 N 0.7369(7) 0.0596(4) 0.2341(5) 0.0523(15) Uani 1 1 d . . .
N2 N 0.2872(6) 0.7307(4) 0.4823(4) 0.0459(13) Uani 1 1 d . . .
N3 N 0.8581(9) 0.7165(5) 0.0916(5) 0.0662(18) Uani 1 1 d . . .
N4 N 1.1301(8) 0.5468(5) 0.1652(5) 0.0613(17) Uani 1 1 d . . .
C1 C 0.7054(9) 0.3737(6) 0.1488(6) 0.0560(6) Uani 1 1 d . . .
C2 C 0.5903(9) 0.3291(6) 0.1223(6) 0.0560(6) Uani 1 1 d . . .
H2 H 0.5032 0.3687 0.0842 0.067 Uiso 1 1 calc R . .
C3 C 0.5990(9) 0.2293(6) 0.1495(5) 0.0560(6) Uani 1 1 d . . .
H3 H 0.5175 0.2018 0.1317 0.067 Uiso 1 1 calc R . .
C4 C 0.7298(9) 0.1696(6) 0.2038(6) 0.0560(6) Uani 1 1 d . . .
C5 C 0.8509(9) 0.2119(6) 0.2274(6) 0.0560(6) Uani 1 1 d . . .
H5 H 0.9421 0.1723 0.2614 0.067 Uiso 1 1 calc R . .
C6 C 0.8373(9) 0.3117(6) 0.2008(5) 0.0560(6) Uani 1 1 d . . .
H6 H 0.9194 0.3391 0.2182 0.067 Uiso 1 1 calc R . .
C7 C 0.8862(11) 0.0051(7) 0.2935(8) 0.086(3) Uani 1 1 d . . .
H7A H 0.8862 0.0204 0.3480 0.129 Uiso 1 1 calc R . .
H7B H 0.9811 0.0246 0.2593 0.129 Uiso 1 1 calc R . .
H7C H 0.8863 -0.0646 0.3109 0.129 Uiso 1 1 calc R . .
C8 C 0.5936(11) 0.0260(7) 0.2916(8) 0.080(3) Uani 1 1 d . . .
H8A H 0.5977 0.0406 0.3464 0.119 Uiso 1 1 calc R . .
H8B H 0.5962 -0.0438 0.3086 0.119 Uiso 1 1 calc R . .
H8C H 0.4953 0.0596 0.2565 0.119 Uiso 1 1 calc R . .
C9 C 0.7369(16) 0.0317(7) 0.1524(7) 0.092(3) Uani 1 1 d . . .
H9A H 0.7339 -0.0380 0.1723 0.138 Uiso 1 1 calc R . .
H9B H 0.8334 0.0482 0.1187 0.138 Uiso 1 1 calc R . .
H9C H 0.6434 0.0667 0.1131 0.138 Uiso 1 1 calc R . .
C10 C 0.7118(9) 0.5988(6) 0.3921(6) 0.0560(6) Uani 1 1 d . . .
C11 C 0.5719(9) 0.6329(6) 0.3388(6) 0.0560(6) Uani 1 1 d . . .
H11 H 0.5697 0.6287 0.2808 0.067 Uiso 1 1 calc R . .
C12 C 0.4348(9) 0.6729(6) 0.3684(6) 0.0560(6) Uani 1 1 d . . .
H12 H 0.3418 0.6957 0.3302 0.067 Uiso 1 1 calc R . .
C13 C 0.4331(9) 0.6797(6) 0.4533(5) 0.0560(6) Uani 1 1 d . . .
C14 C 0.5717(9) 0.6420(6) 0.5089(6) 0.0560(6) Uani 1 1 d . . .
H14 H 0.5726 0.6426 0.5682 0.067 Uiso 1 1 calc R . .
C15 C 0.7096(9) 0.6033(6) 0.4771(6) 0.0560(6) Uani 1 1 d . . .
H15 H 0.8029 0.5799 0.5150 0.067 Uiso 1 1 calc R . .
C16 C 0.1324(9) 0.7101(7) 0.4494(6) 0.066(2) Uani 1 1 d . . .
H16A H 0.1268 0.7360 0.3830 0.099 Uiso 1 1 calc R . .
H16B H 0.0415 0.7409 0.4718 0.099 Uiso 1 1 calc R . .
H16C H 0.1299 0.6402 0.4723 0.099 Uiso 1 1 calc R . .
C17 C 0.2797(10) 0.6968(7) 0.5864(6) 0.064(2) Uani 1 1 d . . .
H17A H 0.2735 0.6273 0.6125 0.097 Uiso 1 1 calc R . .
H17B H 0.1855 0.7315 0.6022 0.097 Uiso 1 1 calc R . .
H17C H 0.3752 0.7101 0.6107 0.097 Uiso 1 1 calc R . .
C18 C 0.2957(11) 0.8399(6) 0.4446(7) 0.067(2) Uani 1 1 d . . .
H18A H 0.3959 0.8520 0.4652 0.100 Uiso 1 1 calc R . .
H18B H 0.2065 0.8726 0.4663 0.100 Uiso 1 1 calc R . .
H18C H 0.2901 0.8647 0.3782 0.100 Uiso 1 1 calc R . .
C19 C 0.8326(15) 0.7900(7) 0.1349(9) 0.099(4) Uani 1 1 d . . .
H19A H 0.9044 0.7698 0.1882 0.148 Uiso 1 1 calc R . .
H19B H 0.7224 0.7954 0.1534 0.148 Uiso 1 1 calc R . .
H19C H 0.8546 0.8528 0.0913 0.148 Uiso 1 1 calc R . .
C20 C 0.7390(16) 0.7451(8) 0.0145(8) 0.105(3) Uani 1 1 d . . .
H20A H 0.7490 0.8107 -0.0280 0.158 Uiso 1 1 calc R . .
H20B H 0.6316 0.7432 0.0380 0.158 Uiso 1 1 calc R . .
H20C H 0.7584 0.7001 -0.0169 0.158 Uiso 1 1 calc R . .
C21 C 1.0205(17) 0.7124(9) 0.0571(9) 0.105(3) Uani 1 1 d . . .
H21A H 1.0178 0.6904 0.0059 0.126 Uiso 1 1 calc R . .
H21B H 1.0481 0.7790 0.0322 0.126 Uiso 1 1 calc R . .
C22 C 1.1461(15) 0.6525(10) 0.1187(11) 0.127(5) Uani 1 1 d . . .
H22A H 1.1576 0.6791 0.1662 0.152 Uiso 1 1 calc R . .
H22B H 1.2460 0.6578 0.0853 0.152 Uiso 1 1 calc R . .
C23 C 1.2424(11) 0.5076(11) 0.2459(8) 0.110(5) Uani 1 1 d . . .
H23A H 1.2385 0.4382 0.2771 0.165 Uiso 1 1 calc R . .
H23B H 1.2118 0.5407 0.2874 0.165 Uiso 1 1 calc R . .
H23C H 1.3506 0.5183 0.2262 0.165 Uiso 1 1 calc R . .
C24 C 1.1657(12) 0.4887(10) 0.1084(8) 0.102(4) Uani 1 1 d . . .
H24A H 1.0793 0.5043 0.0631 0.153 Uiso 1 1 calc R . .
H24B H 1.1757 0.4199 0.1468 0.153 Uiso 1 1 calc R . .
H24C H 1.2654 0.5035 0.0778 0.153 Uiso 1 1 calc R . .
P1 P 0.2312(2) 0.15170(18) 0.41278(17) 0.0644(6) Uani 1 1 d . . .
P2 P 0.2771(3) 0.92255(19) 0.13983(16) 0.0654(6) Uani 1 1 d . . .
F1 F 0.3176(10) 0.0436(5) 0.4626(7) 0.152(3) Uani 1 1 d . . .
F2 F 0.1392(9) 0.2587(5) 0.3674(5) 0.126(3) Uani 1 1 d . . .
F3 F 0.2188(8) 0.1365(8) 0.3203(6) 0.144(4) Uani 1 1 d . . .
F4 F 0.0588(7) 0.1161(6) 0.4388(6) 0.120(3) Uani 1 1 d . . .
F5 F 0.3987(7) 0.1905(6) 0.3865(5) 0.112(2) Uani 1 1 d . . .
F6 F 0.2391(8) 0.1672(5) 0.5074(4) 0.104(2) Uani 1 1 d . . .
F7 F 0.2387(13) 1.0000(8) 0.1829(9) 0.187(5) Uani 1 1 d . . .
F8 F 0.1281(10) 0.9641(9) 0.0764(6) 0.207(6) Uani 1 1 d . . .
F9 F 0.3240(14) 0.8384(9) 0.1074(10) 0.210(6) Uani 1 1 d . . .
F10 F 0.3811(10) 0.9933(7) 0.0677(6) 0.146(3) Uani 1 1 d . . .
F11 F 0.4301(9) 0.8805(7) 0.2077(7) 0.150(3) Uani 1 1 d . . .
F12 F 0.1675(8) 0.8544(5) 0.2131(5) 0.113(2) Uani 1 1 d . . .

loop_
_atom_site_aniso_label
_atom_site_aniso_U_11
_atom_site_aniso_U_22
_atom_site_aniso_U_33
_atom_site_aniso_U_23
_atom_site_aniso_U_13
_atom_site_aniso_U_12
Hg1 0.05014(19) 0.04872(19) 0.0471(2) -0.02776(14) 0.00532(12) -0.00695(13)
S1 0.0643(11) 0.0459(10) 0.0526(11) -0.0211(9) -0.0108(9) -0.0065(9)
S2 0.0461(10) 0.0782(13) 0.0520(11) -0.0403(10) -0.0012(8) 0.0039(9)
N1 0.047(3) 0.048(3) 0.067(4) -0.029(3) 0.005(3) -0.004(3)
N2 0.040(3) 0.056(3) 0.045(3) -0.023(3) 0.011(2) -0.007(3)
N3 0.081(5) 0.048(4) 0.072(5) -0.022(4) -0.010(4) -0.016(3)
N4 0.047(3) 0.078(5) 0.069(4) -0.039(4) 0.016(3) -0.012(3)
C1 0.0479(11) 0.0676(14) 0.0581(14) -0.0325(12) -0.0077(10) 0.0010(10)
C2 0.0479(11) 0.0676(14) 0.0581(14) -0.0325(12) -0.0077(10) 0.0010(10)
C3 0.0479(11) 0.0676(14) 0.0581(14) -0.0325(12) -0.0077(10) 0.0010(10)
C4 0.0479(11) 0.0676(14) 0.0581(14) -0.0325(12) -0.0077(10) 0.0010(10)
C5 0.0479(11) 0.0676(14) 0.0581(14) -0.0325(12) -0.0077(10) 0.0010(10)
C6 0.0479(11) 0.0676(14) 0.0581(14) -0.0325(12) -0.0077(10) 0.0010(10)
C7 0.062(5) 0.051(5) 0.124(9) -0.011(5) -0.014(6) 0.005(4)
C8 0.068(6) 0.072(6) 0.102(8) -0.032(6) 0.023(5) -0.024(5)
C9 0.148(10) 0.065(6) 0.084(7) -0.050(6) 0.016(7) -0.025(6)
C10 0.0479(11) 0.0676(14) 0.0581(14) -0.0325(12) -0.0077(10) 0.0010(10)
C11 0.0479(11) 0.0676(14) 0.0581(14) -0.0325(12) -0.0077(10) 0.0010(10)
C12 0.0479(11) 0.0676(14) 0.0581(14) -0.0325(12) -0.0077(10) 0.0010(10)
C13 0.0479(11) 0.0676(14) 0.0581(14) -0.0325(12) -0.0077(10) 0.0010(10)
C14 0.0479(11) 0.0676(14) 0.0581(14) -0.0325(12) -0.0077(10) 0.0010(10)
C15 0.0479(11) 0.0676(14) 0.0581(14) -0.0325(12) -0.0077(10) 0.0010(10)
C16 0.045(4) 0.091(6) 0.073(6) -0.043(5) -0.003(4) -0.011(4)
C17 0.058(5) 0.084(6) 0.055(5) -0.032(5) 0.019(4) -0.007(4)
C18 0.073(5) 0.046(4) 0.081(6) -0.025(4) 0.015(5) -0.004(4)
C19 0.114(9) 0.056(6) 0.141(10) -0.053(7) 0.004(8) -0.016(6)
C20 0.133(8) 0.076(5) 0.089(6) -0.005(4) -0.013(5) -0.029(5)
C21 0.133(8) 0.076(5) 0.089(6) -0.005(4) -0.013(5) -0.029(5)
C22 0.090(8) 0.122(11) 0.171(14) -0.049(10) 0.062(9) -0.051(8)
C23 0.045(5) 0.214(15) 0.097(8) -0.093(9) -0.002(5) -0.003(7)
C24 0.062(6) 0.171(12) 0.110(9) -0.098(9) 0.027(6) -0.012(7)
P1 0.0434(10) 0.0784(15) 0.0793(16) -0.0417(13) -0.0038(10) 0.0015(10)
P2 0.0615(13) 0.0757(15) 0.0623(14) -0.0260(12) 0.0087(11) -0.0208(11)
F1 0.136(6) 0.084(5) 0.232(10) -0.069(6) -0.039(7) 0.038(4)
F2 0.120(5) 0.094(5) 0.125(6) -0.011(4) 0.003(4) 0.027(4)
F3 0.069(4) 0.287(11) 0.149(7) -0.164(8) 0.001(4) -0.021(5)
F4 0.068(4) 0.162(7) 0.157(7) -0.084(6) 0.034(4) -0.041(4)
F5 0.061(3) 0.184(7) 0.133(6) -0.099(5) 0.024(3) -0.043(4)
F6 0.114(5) 0.128(5) 0.078(4) -0.047(4) 0.004(3) -0.016(4)
F7 0.184(9) 0.189(9) 0.281(13) -0.178(10) 0.105(9) -0.085(8)
F8 0.106(6) 0.276(13) 0.134(7) 0.061(8) -0.057(5) -0.075(7)
F9 0.188(10) 0.230(12) 0.332(16) -0.226(13) 0.112(10) -0.087(9)
F10 0.111(5) 0.173(8) 0.125(6) -0.011(6) 0.047(5) -0.065(5)
F11 0.097(5) 0.141(7) 0.179(8) -0.013(6) -0.040(5) -0.043(5)
F12 0.095(4) 0.122(5) 0.099(5) -0.003(4) 0.006(4) -0.055(4)

loop_
_atom_type_symbol
_atom_type_description
_atom_type_scat_dispersion_real
_atom_type_scat_dispersion_imag
_atom_type_scat_source
C C 0.0033 0.0016 'International Tables Vol C Tables 4.2.6.8 and 6.1.1.4'
H H 0.0000 0.0000 'International Tables Vol C Tables 4.2.6.8 and 6.1.1.4'
N N 0.0061 0.0033 'International Tables Vol C Tables 4.2.6.8 and 6.1.1.4'
F F 0.0171 0.0103 'International Tables Vol C Tables 4.2.6.8 and 6.1.1.4'
P P 0.1023 0.0942 'International Tables Vol C Tables 4.2.6.8 and 6.1.1.4'
S S 0.1246 0.1234 'International Tables Vol C Tables 4.2.6.8 and 6.1.1.4'
Hg Hg -2.3894 9.2266 'International Tables Vol C Tables 4.2.6.8 and 6.1.1.4'

loop_
_geom_angle_atom_site_label_1
_geom_angle_atom_site_label_2
_geom_angle_atom_site_label_3
_geom_angle
_geom_angle_site_symmetry_1
_geom_angle_site_symmetry_3
_geom_angle_publ_flag
S1 Hg1 S2 151.84(8) . . ?
S1 Hg1 N3 93.55(17) . . ?
S2 Hg1 N3 106.70(17) . . ?
S1 Hg1 N4 111.32(16) . . ?
S2 Hg1 N4 93.19(16) . . ?
N3 Hg1 N4 74.4(3) . . ?
C1 S1 Hg1 107.6(2) . . ?
C10 S2 Hg1 105.3(3) . . ?
C9 N1 C8 109.7(7) . . ?
C9 N1 C4 110.1(6) . . ?
C8 N1 C4 109.8(6) . . ?
C9 N1 C7 108.3(8) . . ?
C8 N1 C7 106.7(7) . . ?
C4 N1 C7 112.1(6) . . ?
C13 N2 C16 111.6(6) . . ?
C13 N2 C18 109.0(6) . . ?
C16 N2 C18 110.3(6) . . ?
C13 N2 C17 112.0(6) . . ?
C16 N2 C17 106.3(6) . . ?
C18 N2 C17 107.6(6) . . ?
C21 N3 C20 109.5(9) . . ?
C21 N3 C19 110.4(9) . . ?
C20 N3 C19 108.5(9) . . ?
C21 N3 Hg1 105.7(6) . . ?
C20 N3 Hg1 112.5(6) . . ?
C19 N3 Hg1 110.1(6) . . ?
C24 N4 C23 109.0(8) . . ?
C24 N4 C22 115.0(10) . . ?
C23 N4 C22 106.8(10) . . ?
C24 N4 Hg1 110.3(5) . . ?
C23 N4 Hg1 112.4(5) . . ?
C22 N4 Hg1 103.4(6) . . ?
C2 C1 C6 116.2(8) . . ?
C2 C1 S1 118.4(6) . . ?
C6 C1 S1 125.2(6) . . ?
C3 C2 C1 122.8(7) . . ?
C3 C2 H2 118.6 . . ?
C1 C2 H2 118.6 . . ?
C2 C3 C4 119.3(7) . . ?
C2 C3 H3 120.3 . . ?
C4 C3 H3 120.3 . . ?
C5 C4 C3 119.4(8) . . ?
C5 C4 N1 121.9(7) . . ?
C3 C4 N1 118.7(7) . . ?
C6 C5 C4 120.0(7) . . ?
C6 C5 H5 120.0 . . ?
C4 C5 H5 120.0 . . ?
C5 C6 C1 122.2(7) . . ?
C5 C6 H6 118.9 . . ?
C1 C6 H6 118.9 . . ?
N1 C7 H7A 109.5 . . ?
N1 C7 H7B 109.5 . . ?
H7A C7 H7B 109.5 . . ?
N1 C7 H7C 109.5 . . ?
H7A C7 H7C 109.5 . . ?
H7B C7 H7C 109.5 . . ?
N1 C8 H8A 109.5 . . ?
N1 C8 H8B 109.5 . . ?
H8A C8 H8B 109.5 . . ?
N1 C8 H8C 109.5 . . ?
H8A C8 H8C 109.5 . . ?
H8B C8 H8C 109.5 . . ?
N1 C9 H9A 109.5 . . ?
N1 C9 H9B 109.5 . . ?
H9A C9 H9B 109.5 . . ?
N1 C9 H9C 109.5 . . ?
H9A C9 H9C 109.5 . . ?
H9B C9 H9C 109.5 . . ?
C15 C10 C11 117.6(7) . . ?
C15 C10 S2 117.3(6) . . ?
C11 C10 S2 125.1(6) . . ?
C10 C11 C12 121.8(7) . . ?
C10 C11 H11 119.1 . . ?
C12 C11 H11 119.1 . . ?
C13 C12 C11 120.8(7) . . ?
C13 C12 H12 119.6 . . ?
C11 C12 H12 119.6 . . ?
C12 C13 C14 117.7(7) . . ?
C12 C13 N2 120.6(6) . . ?
C14 C13 N2 121.7(7) . . ?
C13 C14 C15 120.5(7) . . ?
C13 C14 H14 119.7 . . ?
C15 C14 H14 119.7 . . ?
C10 C15 C14 121.5(7) . . ?
C10 C15 H15 119.3 . . ?
C14 C15 H15 119.3 . . ?
N2 C16 H16A 109.5 . . ?
N2 C16 H16B 109.5 . . ?
H16A C16 H16B 109.5 . . ?
N2 C16 H16C 109.5 . . ?
H16A C16 H16C 109.5 . . ?
H16B C16 H16C 109.5 . . ?
N2 C17 H17A 109.5 . . ?
N2 C17 H17B 109.5 . . ?
H17A C17 H17B 109.5 . . ?
N2 C17 H17C 109.5 . . ?
H17A C17 H17C 109.5 . . ?
H17B C17 H17C 109.5 . . ?
N2 C18 H18A 109.5 . . ?
N2 C18 H18B 109.5 . . ?
H18A C18 H18B 109.5 . . ?
N2 C18 H18C 109.5 . . ?
H18A C18 H18C 109.5 . . ?
H18B C18 H18C 109.5 . . ?
N3 C19 H19A 109.5 . . ?
N3 C19 H19B 109.5 . . ?
H19A C19 H19B 109.5 . . ?
N3 C19 H19C 109.5 . . ?
H19A C19 H19C 109.5 . . ?
H19B C19 H19C 109.5 . . ?
N3 C20 H20A 109.5 . . ?
N3 C20 H20B 109.5 . . ?
H20A C20 H20B 109.5 . . ?
N3 C20 H20C 109.5 . . ?
H20A C20 H20C 109.5 . . ?
H20B C20 H20C 109.5 . . ?
C22 C21 N3 118.1(11) . . ?
C22 C21 H21A 107.8 . . ?
N3 C21 H21A 107.8 . . ?
C22 C21 H21B 107.8 . . ?
N3 C21 H21B 107.8 . . ?
H21A C21 H21B 107.1 . . ?
C21 C22 N4 117.3(11) . . ?
C21 C22 H22A 108.0 . . ?
N4 C22 H22A 108.0 . . ?
C21 C22 H22B 108.0 . . ?
N4 C22 H22B 108.0 . . ?
H22A C22 H22B 107.2 . . ?
N4 C23 H23A 109.5 . . ?
N4 C23 H23B 109.5 . . ?
H23A C23 H23B 109.5 . . ?
N4 C23 H23C 109.5 . . ?
H23A C23 H23C 109.5 . . ?
H23B C23 H23C 109.5 . . ?
N4 C24 H24A 109.5 . . ?
N4 C24 H24B 109.5 . . ?
H24A C24 H24B 109.5 . . ?
N4 C24 H24C 109.5 . . ?
H24A C24 H24C 109.5 . . ?
H24B C24 H24C 109.5 . . ?
F3 P1 F2 90.7(5) . . ?
F3 P1 F5 90.9(4) . . ?
F2 P1 F5 91.1(5) . . ?
F3 P1 F1 91.3(5) . . ?
F2 P1 F1 177.1(5) . . ?
F5 P1 F1 90.9(5) . . ?
F3 P1 F6 178.6(4) . . ?
F2 P1 F6 88.8(4) . . ?
F5 P1 F6 90.5(4) . . ?
F1 P1 F6 89.1(5) . . ?
F3 P1 F4 89.7(4) . . ?
F2 P1 F4 87.0(4) . . ?
F5 P1 F4 178.1(5) . . ?
F1 P1 F4 90.9(5) . . ?
F6 P1 F4 89.0(4) . . ?
F8 P2 F9 94.1(8) . . ?
F8 P2 F7 91.4(8) . . ?
F9 P2 F7 173.6(8) . . ?
F8 P2 F10 91.4(5) . . ?
F9 P2 F10 94.0(6) . . ?
F7 P2 F10 89.0(6) . . ?
F8 P2 F11 178.5(7) . . ?
F9 P2 F11 87.2(7) . . ?
F7 P2 F11 87.2(6) . . ?
F10 P2 F11 89.2(5) . . ?
F8 P2 F12 87.6(4) . . ?
F9 P2 F12 88.0(6) . . ?
F7 P2 F12 89.1(5) . . ?
F10 P2 F12 177.8(5) . . ?
F11 P2 F12 91.8(4) . . ?

loop_
_geom_bond_atom_site_label_1
_geom_bond_atom_site_label_2
_geom_bond_distance
_geom_bond_site_symmetry_2
_geom_bond_publ_flag
Hg1 S1 2.3885(19) . ?
Hg1 S2 2.3953(19) . ?
Hg1 N3 2.503(7) . ?
Hg1 N4 2.508(6) . ?
S1 C1 1.765(8) . ?
S2 C10 1.770(8) . ?
N1 C9 1.481(11) . ?
N1 C8 1.503(11) . ?
N1 C4 1.505(10) . ?
N1 C7 1.507(10) . ?
N2 C13 1.499(9) . ?
N2 C16 1.503(9) . ?
N2 C18 1.506(10) . ?
N2 C17 1.513(9) . ?
N3 C21 1.449(16) . ?
N3 C20 1.469(13) . ?
N3 C19 1.471(12) . ?
N4 C24 1.450(11) . ?
N4 C23 1.466(12) . ?
N4 C22 1.477(15) . ?
C1 C2 1.380(11) . ?
C1 C6 1.382(10) . ?
C2 C3 1.364(11) . ?
C2 H2 0.9300 . ?
C3 C4 1.379(10) . ?
C3 H3 0.9300 . ?
C4 C5 1.374(10) . ?
C5 C6 1.363(11) . ?
C5 H5 0.9300 . ?
C6 H6 0.9300 . ?
C7 H7A 0.9600 . ?
C7 H7B 0.9600 . ?
C7 H7C 0.9600 . ?
C8 H8A 0.9600 . ?
C8 H8B 0.9600 . ?
C8 H8C 0.9600 . ?
C9 H9A 0.9600 . ?
C9 H9B 0.9600 . ?
C9 H9C 0.9600 . ?
C10 C15 1.353(11) . ?
C10 C11 1.367(10) . ?
C11 C12 1.370(11) . ?
C11 H11 0.9300 . ?
C12 C13 1.366(11) . ?
C12 H12 0.9300 . ?
C13 C14 1.377(10) . ?
C14 C15 1.383(11) . ?
C14 H14 0.9300 . ?
C15 H15 0.9300 . ?
C16 H16A 0.9600 . ?
C16 H16B 0.9600 . ?
C16 H16C 0.9600 . ?
C17 H17A 0.9600 . ?
C17 H17B 0.9600 . ?
C17 H17C 0.9600 . ?
C18 H18A 0.9600 . ?
C18 H18B 0.9600 . ?
C18 H18C 0.9600 . ?
C19 H19A 0.9600 . ?
C19 H19B 0.9600 . ?
C19 H19C 0.9600 . ?
C20 H20A 0.9600 . ?
C20 H20B 0.9600 . ?
C20 H20C 0.9600 . ?
C21 C22 1.398(17) . ?
C21 H21A 0.9700 . ?
C21 H21B 0.9700 . ?
C22 H22A 0.9700 . ?
C22 H22B 0.9700 . ?
C23 H23A 0.9600 . ?
C23 H23B 0.9600 . ?
C23 H23C 0.9600 . ?
C24 H24A 0.9600 . ?
C24 H24B 0.9600 . ?
C24 H24C 0.9600 . ?
P1 F3 1.548(7) . ?
P1 F2 1.565(7) . ?
P1 F5 1.567(6) . ?
P1 F1 1.568(7) . ?
P1 F6 1.581(6) . ?
P1 F4 1.586(6) . ?
P2 F8 1.511(7) . ?
P2 F9 1.514(9) . ?
P2 F7 1.529(8) . ?
P2 F10 1.558(7) . ?
P2 F11 1.573(8) . ?
P2 F12 1.579(6) . ?

loop_
_geom_hbond_atom_site_label_D
_geom_hbond_atom_site_label_H
_geom_hbond_atom_site_label_A
_geom_hbond_distance_DH
_geom_hbond_distance_HA
_geom_hbond_distance_DA
_geom_hbond_angle_DHA
_geom_hbond_site_symmetry_A
C5 H5 F3 0.93 2.41 3.282(10) 155.7 1_655
C7 H7B F7 0.96 2.49 3.386(14) 155.8 1_645
C17 H17C F5 0.96 2.54 3.441(11) 155.8 2_666
C23 H23B S2 0.96 2.82 3.449(10) 123.6 .

loop_
_geom_torsion_atom_site_label_1
_geom_torsion_atom_site_label_2
_geom_torsion_atom_site_label_3
_geom_torsion_atom_site_label_4
_geom_torsion
_geom_torsion_site_symmetry_1
_geom_torsion_site_symmetry_2
_geom_torsion_site_symmetry_3
_geom_torsion_site_symmetry_4
_geom_torsion_publ_flag
S2 Hg1 S1 C1 -66.3(3) . . . . ?
N3 Hg1 S1 C1 157.2(3) . . . . ?
N4 Hg1 S1 C1 82.5(3) . . . . ?
S1 Hg1 S2 C10 -49.4(3) . . . . ?
N3 Hg1 S2 C10 84.8(4) . . . . ?
N4 Hg1 S2 C10 159.5(3) . . . . ?
S1 Hg1 N3 C21 -104.0(7) . . . . ?
S2 Hg1 N3 C21 95.8(7) . . . . ?
N4 Hg1 N3 C21 7.1(6) . . . . ?
S1 Hg1 N3 C20 15.5(7) . . . . ?
S2 Hg1 N3 C20 -144.7(7) . . . . ?
N4 Hg1 N3 C20 126.7(8) . . . . ?
S1 Hg1 N3 C19 136.8(6) . . . . ?
S2 Hg1 N3 C19 -23.4(7) . . . . ?
N4 Hg1 N3 C19 -112.1(7) . . . . ?
S1 Hg1 N4 C24 -19.4(8) . . . . ?
S2 Hg1 N4 C24 146.4(7) . . . . ?
N3 Hg1 N4 C24 -107.1(7) . . . . ?
S1 Hg1 N4 C23 -141.3(7) . . . . ?
S2 Hg1 N4 C23 24.6(7) . . . . ?
N3 Hg1 N4 C23 131.0(7) . . . . ?
S1 Hg1 N4 C22 104.0(8) . . . . ?
S2 Hg1 N4 C22 -90.2(8) . . . . ?
N3 Hg1 N4 C22 16.3(8) . . . . ?
Hg1 S1 C1 C2 159.7(6) . . . . ?
Hg1 S1 C1 C6 -24.2(8) . . . . ?
C6 C1 C2 C3 3.7(12) . . . . ?
S1 C1 C2 C3 -179.9(7) . . . . ?
C1 C2 C3 C4 -1.9(13) . . . . ?
C2 C3 C4 C5 -1.6(12) . . . . ?
C2 C3 C4 N1 179.4(7) . . . . ?
C9 N1 C4 C5 -119.1(9) . . . . ?
C8 N1 C4 C5 120.0(9) . . . . ?
C7 N1 C4 C5 1.6(11) . . . . ?
C9 N1 C4 C3 59.9(10) . . . . ?
C8 N1 C4 C3 -61.1(10) . . . . ?
C7 N1 C4 C3 -179.5(8) . . . . ?
C3 C4 C5 C6 3.1(12) . . . . ?
N1 C4 C5 C6 -178.0(7) . . . . ?
C4 C5 C6 C1 -1.1(13) . . . . ?
C2 C1 C6 C5 -2.2(12) . . . . ?
S1 C1 C6 C5 -178.3(6) . . . . ?
Hg1 S2 C10 C15 176.1(6) . . . . ?
Hg1 S2 C10 C11 -6.3(8) . . . . ?
C15 C10 C11 C12 1.8(13) . . . . ?
S2 C10 C11 C12 -175.8(7) . . . . ?
C10 C11 C12 C13 -0.3(13) . . . . ?
C11 C12 C13 C14 -2.2(13) . . . . ?
C11 C12 C13 N2 175.2(7) . . . . ?
C16 N2 C13 C12 38.1(10) . . . . ?
C18 N2 C13 C12 -83.9(9) . . . . ?
C17 N2 C13 C12 157.2(8) . . . . ?
C16 N2 C13 C14 -144.6(8) . . . . ?
C18 N2 C13 C14 93.4(9) . . . . ?
C17 N2 C13 C14 -25.6(10) . . . . ?
C12 C13 C14 C15 3.2(13) . . . . ?
N2 C13 C14 C15 -174.1(7) . . . . ?
C11 C10 C15 C14 -0.7(13) . . . . ?
S2 C10 C15 C14 177.1(7) . . . . ?
C13 C14 C15 C10 -1.8(13) . . . . ?
C20 N3 C21 C22 -155.8(12) . . . . ?
C19 N3 C21 C22 84.7(14) . . . . ?
Hg1 N3 C21 C22 -34.3(14) . . . . ?
N3 C21 C22 N4 57.8(18) . . . . ?
C24 N4 C22 C21 77.5(14) . . . . ?
C23 N4 C22 C21 -161.5(12) . . . . ?
Hg1 N4 C22 C21 -42.8(14) . . . . ?
